data_4301427
loop_
_publ_author_name
'Xiu-Teng Wang'
'Xiao-Hua Wang'
'Zhe-Ming Wang'
'Song Gao'

_publ_section_title
;
Diversity of Azido Magnetic Chains Constructed with Flexible Ligand
2,2'-Dipyridylamine
;
_journal_name_full 'Inorganic Chemistry'
_journal_page_first 1301
_journal_page_last 1308
_journal_paper_doi 10.1021/ic801505a
_journal_volume 48
_journal_year 2009
_chemical_formula_sum 'C20 H22 N18 Ni2 O2'
_chemical_formula_weight 663.98
_chemical_name_systematic
; 
 ? 
;
_space_group_IT_number 11
_symmetry_cell_setting monoclinic
_symmetry_space_group_name_Hall '-P 2yb'
_symmetry_space_group_name_H-M 'P 1 21/m 1'
_atom_sites_solution_hydrogens geom
_atom_sites_solution_primary direct
_atom_sites_solution_secondary difmap
_audit_creation_method SHELXL-97
_cell_angle_alpha 90.00
_cell_angle_beta 98.092(2)
_cell_angle_gamma 90.00
_cell_formula_units_Z 2
_cell_length_a 8.1404(3)
_cell_length_b 14.9543(7)
_cell_length_c 10.7338(5)
_cell_measurement_reflns_used 9435
_cell_measurement_temperature 293(2)
_cell_measurement_theta_max 25.028
_cell_measurement_theta_min 3.395
_cell_volume 1293.66(10)
_computing_cell_refinement 'HKL Scalepack (Otwinowski & Minor, 1997)'
_computing_data_collection 'KappaCCD (Nonius B. V., 1998)'
_computing_data_reduction 'HKL Denzo (Otwinowski & Minor, 1997) & maXus (Mackay et al., 1998)'
_computing_molecular_graphics 'Bruker SHELXTL V5.1 (Sheldrick, 1998)'
_computing_publication_material 'SHELXL-97 (Sheldrick, 1997)'
_computing_structure_refinement 'SHELXL-97 (Sheldrick, 1997)'
_computing_structure_solution 'SHELXS-97 (Sheldrick, 1990)'
_diffrn_ambient_temperature 293(2)
_diffrn_detector_area_resol_mean 9
_diffrn_measured_fraction_theta_full 0.993
_diffrn_measured_fraction_theta_max 0.993
_diffrn_measurement_device_type 'NONIUS KappaCCD Diffractometer'
_diffrn_measurement_method CCD
_diffrn_radiation_monochromator graphite
_diffrn_radiation_source 'fine-focus sealed tube'
_diffrn_radiation_type MoK\a
_diffrn_radiation_wavelength 0.71073
_diffrn_reflns_av_R_equivalents 0.1672
_diffrn_reflns_av_sigmaI/netI 0.1263
_diffrn_reflns_limit_h_max 9
_diffrn_reflns_limit_h_min -9
_diffrn_reflns_limit_k_max 17
_diffrn_reflns_limit_k_min -17
_diffrn_reflns_limit_l_max 12
_diffrn_reflns_limit_l_min -12
_diffrn_reflns_number 18750
_diffrn_reflns_theta_full 25.00
_diffrn_reflns_theta_max 25.00
_diffrn_reflns_theta_min 3.65
_exptl_absorpt_coefficient_mu 1.515
_exptl_absorpt_correction_T_max 0.905
_exptl_absorpt_correction_T_min 0.828
_exptl_absorpt_correction_type multi-scan
_exptl_crystal_colour blue
_exptl_crystal_density_diffrn 1.705
_exptl_crystal_density_method 'not measured'
_exptl_crystal_description column
_exptl_crystal_F_000 680
_exptl_crystal_size_max 0.28
_exptl_crystal_size_mid 0.07
_exptl_crystal_size_min 0.07
_refine_diff_density_max 0.564
_refine_diff_density_min -0.414
_refine_diff_density_rms 0.084
_refine_ls_extinction_method none
_refine_ls_goodness_of_fit_ref 0.891
_refine_ls_hydrogen_treatment constr
_refine_ls_matrix_type full
_refine_ls_number_parameters 208
_refine_ls_number_reflns 2356
_refine_ls_number_restraints 0
_refine_ls_restrained_S_all 0.891
_refine_ls_R_factor_all 0.1127
_refine_ls_R_factor_gt 0.0445
_refine_ls_shift/su_max 0.000
_refine_ls_shift/su_mean 0.000
_refine_ls_structure_factor_coef Fsqd
_refine_ls_weighting_details 'calc w=1/[\s^2^(Fo^2^)+(0.0306P)^2^+0.0000P] where P=(Fo^2^+2Fc^2^)/3'
_refine_ls_weighting_scheme calc
_refine_ls_wR_factor_gt 0.0687
_refine_ls_wR_factor_ref 0.0807
_reflns_number_gt 1332
_reflns_number_total 2356
_reflns_threshold_expression >2sigma(I)
_cod_data_source_file ic801505a_si_001_4.cif
_cod_data_source_block NiN3
_cod_depositor_comments
;
The following automatic conversions were performed:
'_symmetry_cell_setting' value 'Monoclinic' changed to 'monoclinic'
according to '/home/saulius/struct/CIF-dictionaries/cif_core.dic'
dictionary named 'cif_core.dic' version 2.4.1 from 2010-06-29.

Automatic conversion script
Id: cif_fix_enum 1527 2010-12-29 10:47:43Z saulius 
;
_cod_original_sg_symbol_H-M 'P 21/m'
_cod_database_code 4301427

loop_
_symmetry_equiv_pos_as_xyz
'x, y, z'
'-x, y+1/2, -z'
'-x, -y, -z'
'x, -y-1/2, z'

loop_
_atom_site_label
_atom_site_type_symbol
_atom_site_fract_x
_atom_site_fract_y
_atom_site_fract_z
_atom_site_U_iso_or_equiv
_atom_site_adp_type
_atom_site_occupancy
_atom_site_symmetry_multiplicity
_atom_site_calc_flag
_atom_site_refinement_flags
_atom_site_disorder_assembly
_atom_site_disorder_group
Ni1 Ni 0.59081(6) 0.84801(3) 0.83464(5) 0.02861(18) Uani 1 1 d . . .
N10 N 0.3953(6) 0.7500 0.8462(5) 0.0304(13) Uani 1 2 d S . .
N7 N 0.7200(6) 0.7500 0.9582(5) 0.0307(13) Uani 1 2 d S . .
N4 N 0.6440(6) 0.7500 0.7022(5) 0.0331(13) Uani 1 2 d S . .
N1 N 0.4579(4) 0.9253(2) 0.6997(3) 0.0305(9) Uani 1 1 d . . .
N3 N 0.7944(4) 0.9264(2) 0.8217(3) 0.0311(9) Uani 1 1 d . . .
N11 N 0.3220(6) 0.7500 0.9352(6) 0.0374(14) Uani 1 2 d S . .
C5 C 0.4882(5) 1.0124(3) 0.6840(4) 0.0327(11) Uani 1 1 d . . .
C6 C 0.7827(5) 1.0131(3) 0.7916(4) 0.0319(11) Uani 1 1 d . . .
N5 N 0.7645(7) 0.7500 0.6494(5) 0.0449(15) Uani 1 2 d S . .
N6 N 0.8794(9) 0.7500 0.5985(6) 0.085(3) Uani 1 2 d S . .
N12 N 0.2464(7) 0.7500 1.0189(6) 0.0618(19) Uani 1 2 d S . .
C3 C 0.2467(6) 1.0311(3) 0.5326(5) 0.0446(13) Uani 1 1 d . . .
H3A H 0.1750 1.0664 0.4781 0.054 Uiso 1 1 calc R . .
C1 C 0.3247(5) 0.8917(3) 0.6272(4) 0.0397(12) Uani 1 1 d . . .
H1A H 0.3030 0.8311 0.6349 0.048 Uiso 1 1 calc R . .
N9 N 0.7308(9) 0.7500 1.1791(7) 0.078(2) Uani 1 2 d S . .
N8 N 0.7229(6) 0.7500 1.0688(7) 0.0421(15) Uani 1 2 d S . .
C7 C 0.9495(5) 0.8936(3) 0.8581(4) 0.0390(12) Uani 1 1 d . . .
H7B H 0.9602 0.8332 0.8780 0.047 Uiso 1 1 calc R . .
C4 C 0.3823(6) 1.0679(3) 0.6043(5) 0.0444(13) Uani 1 1 d . . .
H4B H 0.4036 1.1289 0.6000 0.053 Uiso 1 1 calc R . .
N2 N 0.6299(5) 1.0503(2) 0.7486(4) 0.0402(10) Uani 1 1 d . . .
H2A H 0.6216 1.1063 0.7648 0.048 Uiso 1 1 calc R . .
C2 C 0.2182(6) 0.9400(3) 0.5427(5) 0.0480(14) Uani 1 1 d . . .
H2B H 0.1292 0.9125 0.4934 0.058 Uiso 1 1 calc R . .
N14 N 0.5000 1.0000 1.0000 0.0286(13) Uani 1 2 d S . .
N13 N 0.5249(4) 0.9239(2) 0.9810(3) 0.0387(10) Uani 1 1 d . . .
C9 C 1.0763(6) 1.0326(3) 0.8385(5) 0.0445(12) Uani 1 1 d . . .
H9A H 1.1704 1.0685 0.8443 0.053 Uiso 1 1 calc R . .
C10 C 0.9245(6) 1.0680(3) 0.8015(4) 0.0442(13) Uani 1 1 d . . .
H10B H 0.9137 1.1286 0.7827 0.053 Uiso 1 1 calc R . .
C8 C 1.0904(6) 0.9441(3) 0.8672(4) 0.0441(14) Uani 1 1 d . . .
H8A H 1.1939 0.9185 0.8925 0.053 Uiso 1 1 calc R . .
O1 O 0.3510(7) 0.7500 1.2858(6) 0.107(2) Uani 1 2 d S . .
O2 O 1.0154(7) 0.7500 0.3736(5) 0.0907(19) Uani 1 2 d S . .

loop_
_atom_site_aniso_label
_atom_site_aniso_U_11
_atom_site_aniso_U_22
_atom_site_aniso_U_33
_atom_site_aniso_U_23
_atom_site_aniso_U_13
_atom_site_aniso_U_12
Ni1 0.0295(3) 0.0208(3) 0.0358(4) 0.0003(3) 0.0057(2) 0.0000(3)
N10 0.031(3) 0.026(3) 0.034(3) 0.000 0.005(3) 0.000
N7 0.039(3) 0.023(3) 0.032(4) 0.000 0.010(3) 0.000
N4 0.043(3) 0.022(3) 0.035(3) 0.000 0.008(3) 0.000
N1 0.030(2) 0.022(2) 0.038(3) -0.0007(19) 0.0037(19) -0.0021(17)
N3 0.032(2) 0.023(2) 0.038(2) 0.0011(19) 0.0068(19) 0.0021(17)
N11 0.039(3) 0.020(3) 0.052(4) 0.000 0.004(3) 0.000
C5 0.031(3) 0.033(3) 0.035(3) -0.003(2) 0.006(2) 0.003(2)
C6 0.028(3) 0.036(3) 0.032(3) 0.000(2) 0.002(2) 0.001(2)
N5 0.068(4) 0.025(3) 0.045(4) 0.000 0.019(4) 0.000
N6 0.103(6) 0.082(5) 0.088(6) 0.000 0.072(5) 0.000
N12 0.063(4) 0.053(4) 0.078(5) 0.000 0.040(4) 0.000
C3 0.037(3) 0.049(3) 0.049(4) 0.013(3) 0.007(3) 0.012(3)
C1 0.040(3) 0.033(3) 0.045(3) 0.001(3) 0.001(3) 0.000(2)
N9 0.120(6) 0.064(5) 0.047(5) 0.000 0.004(5) 0.000
N8 0.046(4) 0.024(3) 0.055(5) 0.000 0.001(4) 0.000
C7 0.035(3) 0.032(3) 0.050(3) 0.005(2) 0.003(2) 0.005(2)
C4 0.043(3) 0.036(3) 0.055(4) 0.011(3) 0.007(3) 0.005(3)
N2 0.044(2) 0.023(2) 0.051(3) -0.001(2) 0.000(2) 0.0009(19)
C2 0.038(3) 0.049(4) 0.054(4) 0.001(3) -0.001(3) -0.002(3)
N14 0.023(3) 0.032(3) 0.030(3) -0.005(3) 0.003(2) -0.001(2)
N13 0.050(2) 0.022(2) 0.047(3) -0.005(2) 0.014(2) 0.004(2)
C9 0.035(3) 0.046(3) 0.053(3) 0.001(3) 0.008(2) -0.012(3)
C10 0.042(3) 0.032(3) 0.058(4) 0.005(3) 0.005(3) -0.008(2)
C8 0.028(3) 0.043(3) 0.063(4) 0.001(3) 0.010(3) -0.002(2)
O1 0.123(5) 0.026(3) 0.150(6) 0.000 -0.060(5) 0.000
O2 0.101(5) 0.092(4) 0.084(5) 0.000 0.031(4) 0.000

loop_
_atom_type_symbol
_atom_type_description
_atom_type_scat_dispersion_real
_atom_type_scat_dispersion_imag
_atom_type_scat_source
C C 0.0033 0.0016 'International Tables Vol C Tables 4.2.6.8 and 6.1.1.4'
H H 0.0000 0.0000 'International Tables Vol C Tables 4.2.6.8 and 6.1.1.4'
N N 0.0061 0.0033 'International Tables Vol C Tables 4.2.6.8 and 6.1.1.4'
O O 0.0106 0.0060 'International Tables Vol C Tables 4.2.6.8 and 6.1.1.4'
Ni Ni 0.3393 1.1124 'International Tables Vol C Tables 4.2.6.8 and 6.1.1.4'

loop_
_geom_angle_atom_site_label_1
_geom_angle_atom_site_label_2
_geom_angle_atom_site_label_3
_geom_angle
_geom_angle_site_symmetry_1
_geom_angle_site_symmetry_3
_geom_angle_publ_flag
N1 Ni1 N3 88.91(14) . . ?
N1 Ni1 N13 93.43(14) . . ?
N3 Ni1 N13 92.08(13) . . ?
N1 Ni1 N4 93.06(15) . . ?
N3 Ni1 N4 96.10(15) . . ?
N13 Ni1 N4 169.65(13) . . ?
N1 Ni1 N7 171.38(15) . . ?
N3 Ni1 N7 95.84(15) . . ?
N13 Ni1 N7 93.57(16) . . ?
N4 Ni1 N7 79.32(16) . . ?
N1 Ni1 N10 95.90(15) . . ?
N3 Ni1 N10 172.62(13) . . ?
N13 Ni1 N10 93.21(15) . . ?
N4 Ni1 N10 78.10(16) . . ?
N7 Ni1 N10 78.70(15) . . ?
N1 Ni1 Ni1 124.49(10) . 4_575 ?
N3 Ni1 Ni1 124.87(9) . 4_575 ?
N13 Ni1 Ni1 123.27(10) . 4_575 ?
N4 Ni1 Ni1 46.47(9) . 4_575 ?
N7 Ni1 Ni1 47.01(10) . 4_575 ?
N10 Ni1 Ni1 47.75(8) . 4_575 ?
N11 N10 Ni1 119.7(3) . . ?
N11 N10 Ni1 119.7(3) . 4_575 ?
Ni1 N10 Ni1 84.50(17) . 4_575 ?
N8 N7 Ni1 123.9(3) . 4_575 ?
N8 N7 Ni1 123.9(3) . . ?
Ni1 N7 Ni1 86.0(2) 4_575 . ?
N5 N4 Ni1 124.9(3) . 4_575 ?
N5 N4 Ni1 124.9(3) . . ?
Ni1 N4 Ni1 87.06(18) 4_575 . ?
C1 N1 C5 116.1(4) . . ?
C1 N1 Ni1 120.3(3) . . ?
C5 N1 Ni1 123.4(3) . . ?
C6 N3 C7 116.8(4) . . ?
C6 N3 Ni1 122.7(3) . . ?
C7 N3 Ni1 120.1(3) . . ?
N12 N11 N10 177.9(7) . . ?
N1 C5 N2 119.5(4) . . ?
N1 C5 C4 123.0(4) . . ?
N2 C5 C4 117.5(4) . . ?
N3 C6 N2 120.1(4) . . ?
N3 C6 C10 121.2(4) . . ?
N2 C6 C10 118.7(4) . . ?
N6 N5 N4 179.8(7) . . ?
C4 C3 C2 118.7(5) . . ?
N1 C1 C2 124.9(4) . . ?
N9 N8 N7 178.0(7) . . ?
N3 C7 C8 123.9(4) . . ?
C3 C4 C5 118.9(4) . . ?
C6 N2 C5 130.6(4) . . ?
C1 C2 C3 118.2(5) . . ?
N13 N14 N13 180.0(4) . 3_677 ?
N14 N13 Ni1 136.9(2) . . ?
C10 C9 C8 119.5(4) . . ?
C9 C10 C6 120.0(4) . . ?
C9 C8 C7 118.6(5) . . ?

loop_
_geom_bond_atom_site_label_1
_geom_bond_atom_site_label_2
_geom_bond_distance
_geom_bond_site_symmetry_2
_geom_bond_publ_flag
Ni1 N1 2.041(3) . ?
Ni1 N3 2.050(3) . ?
Ni1 N13 2.069(3) . ?
Ni1 N4 2.128(3) . ?
Ni1 N7 2.150(4) . ?
Ni1 N10 2.180(4) . ?
Ni1 Ni1 2.9312(10) 4_575 ?
N10 N11 1.195(7) . ?
N10 Ni1 2.180(3) 4_575 ?
N7 N8 1.184(7) . ?
N7 Ni1 2.150(4) 4_575 ?
N4 N5 1.200(6) . ?
N4 Ni1 2.128(3) 4_575 ?
N1 C1 1.340(5) . ?
N1 C5 1.340(5) . ?
N3 C6 1.337(5) . ?
N3 C7 1.360(5) . ?
N11 N12 1.159(7) . ?
C5 N2 1.382(5) . ?
C5 C4 1.400(6) . ?
C6 N2 1.381(5) . ?
C6 C10 1.408(6) . ?
N5 N6 1.148(7) . ?
C3 C4 1.369(6) . ?
C3 C2 1.389(6) . ?
C1 C2 1.369(6) . ?
N9 N8 1.176(8) . ?
C7 C8 1.365(5) . ?
N14 N13 1.179(3) . ?
N14 N13 1.179(3) 3_677 ?
C9 C10 1.352(6) . ?
C9 C8 1.361(6) . ?
